data_1576822
loop_
_publ_author_name
'Xie, Hao-Hui'
'Yang, Wen-Jing'
'Li, Ze-Jian'
'Ren, Ying-Zheng'
'Si, Nian'
'Liu, Peng-Fei'
'Tang, Yong-Xing'
'Zhang, Wen-Chao'
'Cui, Peng-Fei'

_publ_section_title
;
 Directing structural transformation in gold(i)-carborane nanoclusters to
 unlock ultrafast hypergolic ignition.
;
_journal_issue 17
_journal_name_full 'Chemical science'
_journal_page_first 8795
_journal_page_last 8802
_journal_paper_doi 10.1039/d6sc01070a
_journal_volume 17
_journal_year 2026
_chemical_formula_moiety 'C26 H30 Au2 B10 Cl2 P2'
_chemical_formula_sum 'C26 H30 Au2 B10 Cl2 P2'
_chemical_formula_weight 977.37
_space_group_crystal_system monoclinic
_space_group_IT_number 14
_space_group_name_Hall '-P 2ybc'
_space_group_name_H-M_alt 'P 1 21/c 1'
_atom_sites_solution_hydrogens geom
_audit_creation_date 2025-05-19
_audit_creation_method
;
Olex2 1.5
(compiled 2024.02.16 svn.r378c4104 for OlexSys, GUI svn.r6928)
;
_audit_update_record
;
2025-09-02 deposited with the CCDC.	2026-03-06 downloaded from the CCDC.
;
_cell_angle_alpha 90
_cell_angle_beta 100.2800(10)
_cell_angle_gamma 90
_cell_formula_units_Z 4
_cell_length_a 10.1696(3)
_cell_length_b 23.2022(6)
_cell_length_c 13.7961(4)
_cell_measurement_reflns_used 9671
_cell_measurement_temperature 174.15
_cell_measurement_theta_max 68.207
_cell_measurement_theta_min 3.772
_cell_volume 3203.03(16)
_computing_cell_refinement 'SAINT V8.41 (?, 2016)'
_computing_data_reduction 'SAINT V8.41 (?, 2016)'
_computing_molecular_graphics 'Olex2 1.5 (Dolomanov et al., 2009)'
_computing_publication_material 'Olex2 1.5 (Dolomanov et al., 2009)'
_computing_structure_refinement 'SHELXL 2018/3 (Sheldrick, 2015)'
_computing_structure_solution 'SHELXT 2018/2 (Sheldrick, 2018)'
_diffrn_ambient_temperature 174.15
_diffrn_measured_fraction_theta_full 0.995
_diffrn_measured_fraction_theta_max 0.995
_diffrn_measurement_device_type multi-scan
_diffrn_radiation_type CuK\a
_diffrn_radiation_wavelength 1.54184
_diffrn_reflns_av_R_equivalents 0.0429
_diffrn_reflns_av_unetI/netI 0.0350
_diffrn_reflns_Laue_measured_fraction_full 0.995
_diffrn_reflns_Laue_measured_fraction_max 0.995
_diffrn_reflns_limit_h_max 12
_diffrn_reflns_limit_h_min -10
_diffrn_reflns_limit_k_max 23
_diffrn_reflns_limit_k_min -27
_diffrn_reflns_limit_l_max 16
_diffrn_reflns_limit_l_min -16
_diffrn_reflns_number 26860
_diffrn_reflns_point_group_measured_fraction_full 0.995
_diffrn_reflns_point_group_measured_fraction_max 0.995
_diffrn_reflns_theta_full 67.684
_diffrn_reflns_theta_max 68.233
_diffrn_reflns_theta_min 3.773
_diffrn_source_current 1.1
_diffrn_source_power 0.05500000000000001
_diffrn_source_voltage 50.0
_exptl_absorpt_coefficient_mu 19.583
_exptl_absorpt_correction_T_max 0.7531
_exptl_absorpt_correction_T_min 0.3874
_exptl_absorpt_correction_type multi-scan
_exptl_absorpt_process_details
;
 SADABS 2016/2: Krause, L., Herbst-Irmer, R., Sheldrick G.M. & Stalke D.,
 J. Appl. Cryst. 48 (2015) 3-10
;
_exptl_crystal_colour white
_exptl_crystal_colour_primary white
_exptl_crystal_density_diffrn 2.027
_exptl_crystal_description block
_exptl_crystal_F_000 1832
_exptl_crystal_size_max 0.16
_exptl_crystal_size_mid 0.15
_exptl_crystal_size_min 0.12
_refine_diff_density_max 1.042
_refine_diff_density_min -1.968
_refine_diff_density_rms 0.181
_refine_ls_extinction_method none
_refine_ls_goodness_of_fit_ref 1.139
_refine_ls_hydrogen_treatment constr
_refine_ls_matrix_type full
_refine_ls_number_parameters 379
_refine_ls_number_reflns 5837
_refine_ls_number_restraints 0
_refine_ls_restrained_S_all 1.139
_refine_ls_R_factor_all 0.0378
_refine_ls_R_factor_gt 0.0341
_refine_ls_shift/su_max 0.002
_refine_ls_shift/su_mean 0.000
_refine_ls_structure_factor_coef Fsqd
_refine_ls_weighting_details 'w=1/[\s^2^(Fo^2^)+(0.0365P)^2^+12.6189P] where P=(Fo^2^+2Fc^2^)/3'
_refine_ls_weighting_scheme calc
_refine_ls_wR_factor_gt 0.0869
_refine_ls_wR_factor_ref 0.0879
_reflns_Friedel_coverage 0.000
_reflns_number_gt 5577
_reflns_number_total 5837
_reflns_threshold_expression 'I > 2\s(I)'
_cod_data_source_file d6sc01070a7.cif
_cod_data_source_block cu_20250517b_0m_pl
_cod_depositor_comments 'Adding full bibliography for 1576822--1576830.cif.'
_cod_database_code 1576822
_shelx_shelxl_version_number 2018/3
_shelx_space_group_comment
;
The symmetry employed for this shelxl refinement is uniquely defined
by the following loop, which should always be used as a source of
symmetry information in preference to the above space-group names.
They are only intended as comments.
;
_olex2_refinement_description
;
1. Fixed Uiso
 At 1.2 times of:
  All B(H) groups, All C(H) groups
2.a Aromatic/amide H refined with riding coordinates:
 C22(H22), C2(H2), C3(H3), C16(H16), C8(H8), C6(H6), C18(H18), C12(H12),
 C20(H20), C19(H19), C17(H17), C23(H23), C11(H11), C5(H5), C24(H24), C9(H9),
 C4(H4A), C26(H26), C10(H10), C25(H25)
2.b Boron cage BH refined with riding coordinates:
 B1(H1), B2(H2A), B3(H3A), B7(H7), B6(H6A), B4(H4), B8(H8A), B5(H5A), B9(H9A),
 B10(H10A)
;
_olex2_submission_special_instructions 'No special instructions were received'

loop_
_space_group_symop_operation_xyz
'x, y, z'
'-x, y+1/2, -z+1/2'
'-x, -y, -z'
'x, -y-1/2, z-1/2'

loop_
_atom_site_label
_atom_site_type_symbol
_atom_site_fract_x
_atom_site_fract_y
_atom_site_fract_z
_atom_site_U_iso_or_equiv
_atom_site_adp_type
_atom_site_occupancy
_atom_site_site_symmetry_order
_atom_site_calc_flag
_atom_site_refinement_flags_posn
_atom_site_refinement_flags_adp
_atom_site_refinement_flags_occupancy
_atom_site_disorder_assembly
_atom_site_disorder_group
Au2 Au 0.73780(2) 0.88981(2) 0.36772(2) 0.03526(9) Uani 1 1 d . . . . .
Au1 Au 0.76303(2) 0.57455(2) 0.53749(2) 0.03551(9) Uani 1 1 d . . . . .
P2 P 0.52491(13) 0.87174(5) 0.37847(10) 0.0256(3) Uani 1 1 d . . . . .
P1 P 0.78826(14) 0.64879(6) 0.43947(10) 0.0287(3) Uani 1 1 d . . . . .
Cl1 Cl 0.74129(18) 0.49829(7) 0.63650(12) 0.0514(4) Uani 1 1 d . . . . .
Cl2 Cl 0.95550(18) 0.90666(11) 0.3579(2) 0.0837(8) Uani 1 1 d . . . . .
C13 C 0.6308(5) 0.6913(2) 0.4121(4) 0.0240(10) Uani 1 1 d . . . . .
C14 C 0.5013(5) 0.79242(19) 0.3893(3) 0.0216(9) Uani 1 1 d . . . . .
C22 C 0.5763(7) 0.9313(2) 0.5530(4) 0.0372(13) Uani 1 1 d . . . . .
H22 H 0.664945 0.932174 0.539992 0.045 Uiso 1 1 calc R U . . .
C15 C 0.4093(6) 0.8949(2) 0.2706(4) 0.0317(12) Uani 1 1 d . . . . .
C2 C 0.9664(6) 0.7422(3) 0.4480(5) 0.0412(14) Uani 1 1 d . . . . .
H2 H 0.937028 0.745889 0.378927 0.049 Uiso 1 1 calc R U . . .
C1 C 0.9145(6) 0.6990(2) 0.4992(4) 0.0346(12) Uani 1 1 d . . . . .
B1 B 0.6246(6) 0.7576(2) 0.4681(4) 0.0257(11) Uani 1 1 d . . . . .
H1 H 0.712118 0.779670 0.513990 0.031 Uiso 1 1 calc R U . . .
C21 C 0.4770(6) 0.9040(2) 0.4872(4) 0.0332(12) Uani 1 1 d . . . . .
C7 C 0.8370(6) 0.6262(2) 0.3248(4) 0.0313(11) Uani 1 1 d . . . . .
C3 C 1.0605(6) 0.7800(3) 0.4966(6) 0.0474(16) Uani 1 1 d . . . . .
H3 H 1.092864 0.810358 0.461104 0.057 Uiso 1 1 calc R U . . .
B2 B 0.6104(6) 0.7505(2) 0.3368(4) 0.0238(11) Uani 1 1 d . . . . .
H2A H 0.688647 0.767737 0.296826 0.029 Uiso 1 1 calc R U . . .
C16 C 0.4647(6) 0.9173(2) 0.1933(4) 0.0361(13) Uani 1 1 d . . . . .
H16 H 0.558991 0.918689 0.198371 0.043 Uiso 1 1 calc R U . . .
B3 B 0.4392(6) 0.7527(2) 0.2850(4) 0.0262(12) Uani 1 1 d . . . . .
H3A H 0.403380 0.771911 0.210534 0.031 Uiso 1 1 calc R U . . .
B7 B 0.4640(6) 0.7631(3) 0.4966(4) 0.0285(12) Uani 1 1 d . . . . .
H7 H 0.444228 0.788989 0.561002 0.034 Uiso 1 1 calc R U . . .
C8 C 0.8919(7) 0.5710(3) 0.3245(5) 0.0440(15) Uani 1 1 d . . . . .
H8 H 0.896529 0.546956 0.380829 0.053 Uiso 1 1 calc R U . . .
C6 C 0.9579(8) 0.6937(3) 0.5997(5) 0.0514(18) Uani 1 1 d . . . . .
H6 H 0.921271 0.664769 0.635743 0.062 Uiso 1 1 calc R U . . .
C18 C 0.2463(8) 0.9350(3) 0.1007(6) 0.054(2) Uani 1 1 d . . . . .
H18 H 0.190476 0.947352 0.041662 0.065 Uiso 1 1 calc R U . . .
B6 B 0.5488(7) 0.6966(3) 0.5115(4) 0.0299(13) Uani 1 1 d . . . . .
H6A H 0.586734 0.677623 0.585892 0.036 Uiso 1 1 calc R U . . .
C12 C 0.8304(6) 0.6599(3) 0.2410(4) 0.0365(12) Uani 1 1 d . . . . .
H12 H 0.794633 0.697764 0.239697 0.044 Uiso 1 1 calc R U . . .
C20 C 0.2714(7) 0.8941(3) 0.2623(7) 0.058(2) Uani 1 1 d . . . . .
H20 H 0.232415 0.879481 0.314878 0.070 Uiso 1 1 calc R U . . .
C19 C 0.1898(8) 0.9145(3) 0.1776(7) 0.067(3) Uani 1 1 d . . . . .
H19 H 0.095450 0.914306 0.172780 0.080 Uiso 1 1 calc R U . . .
C17 C 0.3822(8) 0.9375(3) 0.1087(5) 0.0485(17) Uani 1 1 d . . . . .
H17 H 0.420349 0.953198 0.056400 0.058 Uiso 1 1 calc R U . . .
C23 C 0.5486(9) 0.9573(3) 0.6375(5) 0.0532(18) Uani 1 1 d . . . . .
H23 H 0.618126 0.975825 0.681654 0.064 Uiso 1 1 calc R U . . .
C11 C 0.8759(6) 0.6384(3) 0.1591(4) 0.0389(13) Uani 1 1 d . . . . .
H11 H 0.869643 0.661517 0.101597 0.047 Uiso 1 1 calc R U . . .
B4 B 0.5231(6) 0.6858(2) 0.3000(4) 0.0267(12) Uani 1 1 d . . . . .
H4 H 0.543398 0.659956 0.235692 0.032 Uiso 1 1 calc R U . . .
C5 C 1.0552(8) 0.7309(3) 0.6474(6) 0.065(2) Uani 1 1 d . . . . .
H5 H 1.086213 0.726886 0.716216 0.078 Uiso 1 1 calc R U . . .
C24 C 0.4227(9) 0.9566(3) 0.6574(6) 0.056(2) Uani 1 1 d . . . . .
H24 H 0.404205 0.974896 0.715098 0.067 Uiso 1 1 calc R U . . .
C9 C 0.9396(8) 0.5511(3) 0.2430(6) 0.0528(17) Uani 1 1 d . . . . .
H9 H 0.979540 0.513996 0.244953 0.063 Uiso 1 1 calc R U . . .
B8 B 0.3482(6) 0.7604(2) 0.3835(4) 0.0269(12) Uani 1 1 d . . . . .
H8A H 0.251843 0.784875 0.373261 0.032 Uiso 1 1 calc R U . . .
C4 C 1.1078(7) 0.7740(3) 0.5953(6) 0.059(2) Uani 1 1 d . . . . .
H4A H 1.175503 0.799001 0.627980 0.070 Uiso 1 1 calc R U . . .
C26 C 0.3508(8) 0.9028(3) 0.5097(7) 0.071(3) Uani 1 1 d . . . . .
H26 H 0.281066 0.883605 0.466828 0.085 Uiso 1 1 calc R U . . .
C10 C 0.9303(7) 0.5835(3) 0.1601(5) 0.0462(16) Uani 1 1 d . . . . .
H10 H 0.960733 0.568866 0.103676 0.055 Uiso 1 1 calc R U . . .
C25 C 0.3234(10) 0.9297(3) 0.5952(8) 0.074(3) Uani 1 1 d . . . . .
H25 H 0.235342 0.929046 0.609301 0.089 Uiso 1 1 calc R U . . .
B5 B 0.4856(6) 0.6523(2) 0.4081(4) 0.0288(12) Uani 1 1 d . . . . .
H5A H 0.482128 0.604265 0.414658 0.035 Uiso 1 1 calc R U . . .
B9 B 0.3602(6) 0.6915(2) 0.3292(5) 0.0293(12) Uani 1 1 d . . . . .
H9A H 0.271626 0.669851 0.283899 0.035 Uiso 1 1 calc R U . . .
B10 B 0.3764(6) 0.6980(3) 0.4598(5) 0.0303(13) Uani 1 1 d . . . . .
H10A H 0.298755 0.680454 0.500125 0.036 Uiso 1 1 calc R U . . .

loop_
_atom_site_aniso_label
_atom_site_aniso_U_11
_atom_site_aniso_U_22
_atom_site_aniso_U_33
_atom_site_aniso_U_23
_atom_site_aniso_U_13
_atom_site_aniso_U_12
Au2 0.02414(14) 0.03207(14) 0.05253(16) 0.00762(10) 0.01489(10) -0.00429(9)
Au1 0.03700(15) 0.02984(14) 0.03945(15) 0.00939(9) 0.00613(10) 0.00934(9)
P2 0.0242(7) 0.0166(5) 0.0387(7) -0.0023(5) 0.0132(5) -0.0030(5)
P1 0.0286(7) 0.0243(6) 0.0330(7) 0.0015(5) 0.0044(5) 0.0063(5)
Cl1 0.0630(11) 0.0412(8) 0.0500(8) 0.0187(7) 0.0102(7) 0.0075(7)
Cl2 0.0263(8) 0.1017(16) 0.1265(19) 0.0586(15) 0.0230(10) -0.0054(9)
C13 0.027(3) 0.020(2) 0.025(2) -0.0007(18) 0.0046(19) 0.0016(19)
C14 0.021(2) 0.019(2) 0.026(2) -0.0009(18) 0.0089(18) -0.0018(19)
C22 0.048(4) 0.026(3) 0.037(3) 0.002(2) 0.004(3) 0.011(2)
C15 0.032(3) 0.017(2) 0.048(3) 0.000(2) 0.009(2) 0.001(2)
C2 0.028(3) 0.051(4) 0.046(3) -0.010(3) 0.012(2) -0.004(3)
C1 0.025(3) 0.036(3) 0.040(3) -0.007(2) -0.001(2) 0.012(2)
B1 0.027(3) 0.022(3) 0.030(3) -0.003(2) 0.006(2) 0.001(2)
C21 0.041(3) 0.016(2) 0.049(3) -0.005(2) 0.026(3) -0.006(2)
C7 0.027(3) 0.029(3) 0.037(3) -0.007(2) 0.003(2) 0.004(2)
C3 0.023(3) 0.050(4) 0.071(4) -0.014(3) 0.014(3) -0.002(3)
B2 0.023(3) 0.018(2) 0.031(3) 0.000(2) 0.009(2) 0.002(2)
C16 0.039(3) 0.035(3) 0.037(3) -0.008(2) 0.012(2) 0.006(2)
B3 0.028(3) 0.022(3) 0.028(3) -0.001(2) 0.005(2) 0.000(2)
B7 0.029(3) 0.032(3) 0.028(3) 0.004(2) 0.013(2) -0.002(2)
C8 0.047(4) 0.031(3) 0.054(4) -0.004(3) 0.008(3) 0.013(3)
C6 0.057(4) 0.041(3) 0.047(4) 0.001(3) -0.015(3) 0.013(3)
C18 0.064(5) 0.028(3) 0.061(4) -0.003(3) -0.017(4) 0.008(3)
B6 0.035(3) 0.027(3) 0.028(3) 0.003(2) 0.008(2) 0.004(3)
C12 0.034(3) 0.035(3) 0.041(3) -0.003(2) 0.008(2) 0.006(2)
C20 0.032(4) 0.044(4) 0.097(6) 0.039(4) 0.007(4) -0.001(3)
C19 0.039(4) 0.035(3) 0.116(7) 0.032(4) -0.015(4) -0.006(3)
C17 0.067(5) 0.043(3) 0.037(3) -0.009(3) 0.011(3) 0.015(3)
C23 0.080(6) 0.037(3) 0.039(3) -0.001(3) 0.002(3) 0.015(3)
C11 0.031(3) 0.049(3) 0.037(3) -0.004(3) 0.008(2) 0.003(3)
B4 0.031(3) 0.020(3) 0.028(3) -0.002(2) 0.003(2) 0.001(2)
C5 0.062(5) 0.057(4) 0.059(4) -0.007(4) -0.031(4) 0.014(4)
C24 0.099(6) 0.021(3) 0.060(4) -0.003(3) 0.045(4) 0.001(3)
C9 0.056(4) 0.040(3) 0.063(4) -0.010(3) 0.013(3) 0.017(3)
B8 0.024(3) 0.023(3) 0.034(3) 0.004(2) 0.006(2) 0.000(2)
C4 0.033(4) 0.056(4) 0.080(5) -0.022(4) -0.011(3) 0.005(3)
C26 0.056(5) 0.058(4) 0.111(7) -0.054(5) 0.053(5) -0.025(4)
C10 0.035(3) 0.053(4) 0.051(4) -0.017(3) 0.009(3) 0.011(3)
C25 0.079(6) 0.052(4) 0.110(7) -0.034(5) 0.067(6) -0.014(4)
B5 0.031(3) 0.019(3) 0.037(3) 0.002(2) 0.008(2) -0.003(2)
B9 0.027(3) 0.020(3) 0.040(3) 0.001(2) 0.000(2) 0.001(2)
B10 0.028(3) 0.025(3) 0.041(3) 0.007(2) 0.014(3) -0.002(2)

loop_
_atom_type_symbol
_atom_type_description
_atom_type_scat_dispersion_real
_atom_type_scat_dispersion_imag
_atom_type_scat_source
C C 0.0181 0.0091 'International Tables Vol C Tables 4.2.6.8 and 6.1.1.4'
H H 0.0000 0.0000 'International Tables Vol C Tables 4.2.6.8 and 6.1.1.4'
Au Au -4.4197 7.2980 'International Tables Vol C Tables 4.2.6.8 and 6.1.1.4'
B B 0.0090 0.0039 'International Tables Vol C Tables 4.2.6.8 and 6.1.1.4'
Cl Cl 0.3639 0.7018 'International Tables Vol C Tables 4.2.6.8 and 6.1.1.4'
P P 0.2955 0.4335 'International Tables Vol C Tables 4.2.6.8 and 6.1.1.4'

loop_
_geom_angle_atom_site_label_1
_geom_angle_atom_site_label_2
_geom_angle_atom_site_label_3
_geom_angle
_geom_angle_site_symmetry_1
_geom_angle_site_symmetry_3
_geom_angle_publ_flag
P2 Au2 Cl2 179.00(7) . . ?
P1 Au1 Cl1 178.84(6) . . ?
C14 P2 Au2 109.28(16) . . ?
C15 P2 Au2 112.66(19) . . ?
C15 P2 C14 106.6(2) . . ?
C15 P2 C21 109.0(3) . . ?
C21 P2 Au2 112.5(2) . . ?
C21 P2 C14 106.4(2) . . ?
C13 P1 Au1 110.11(17) . . ?
C1 P1 Au1 111.6(2) . . ?
C1 P1 C13 105.4(2) . . ?
C1 P1 C7 107.4(3) . . ?
C7 P1 Au1 112.52(19) . . ?
C7 P1 C13 109.5(2) . . ?
B1 C13 P1 118.6(3) . . ?
B1 C13 B6 61.4(3) . . ?
B1 C13 B4 113.4(4) . . ?
B2 C13 P1 123.7(4) . . ?
B2 C13 B1 63.0(3) . . ?
B2 C13 B6 113.5(4) . . ?
B2 C13 B4 61.9(3) . . ?
B2 C13 B5 113.0(4) . . ?
B6 C13 P1 113.3(3) . . ?
B6 C13 B4 113.3(4) . . ?
B4 C13 P1 121.8(3) . . ?
B5 C13 P1 115.5(3) . . ?
B5 C13 B1 112.4(4) . . ?
B5 C13 B6 62.1(3) . . ?
B5 C13 B4 62.1(3) . . ?
B1 C14 P2 115.3(3) . . ?
B1 C14 B2 63.1(3) . . ?
B1 C14 B3 113.2(4) . . ?
B1 C14 B7 61.2(3) . . ?
B1 C14 B8 112.5(4) . . ?
B2 C14 P2 114.8(3) . . ?
B2 C14 B3 61.2(3) . . ?
B2 C14 B7 113.1(4) . . ?
B3 C14 P2 119.5(3) . . ?
B3 C14 B7 113.4(4) . . ?
B7 C14 P2 120.5(3) . . ?
B8 C14 P2 123.6(3) . . ?
B8 C14 B2 112.5(4) . . ?
B8 C14 B3 62.3(3) . . ?
B8 C14 B7 62.2(3) . . ?
C21 C22 H22 119.5 . . ?
C21 C22 C23 121.1(7) . . ?
C23 C22 H22 119.5 . . ?
C16 C15 P2 116.7(5) . . ?
C20 C15 P2 124.4(5) . . ?
C20 C15 C16 118.9(6) . . ?
C1 C2 H2 119.8 . . ?
C3 C2 H2 119.8 . . ?
C3 C2 C1 120.4(6) . . ?
C2 C1 P1 122.4(4) . . ?
C6 C1 P1 118.0(5) . . ?
C6 C1 C2 119.6(6) . . ?
C13 B1 H1 124.9 . . ?
C13 B1 B2 58.1(3) . . ?
C13 B1 B7 106.0(4) . . ?
C13 B1 B6 59.4(3) . . ?
C14 B1 C13 102.6(4) . . ?
C14 B1 H1 124.2 . . ?
C14 B1 B2 59.0(3) . . ?
C14 B1 B7 60.0(3) . . ?
C14 B1 B6 106.2(4) . . ?
B2 B1 H1 121.6 . . ?
B7 B1 H1 121.2 . . ?
B7 B1 B2 108.8(4) . . ?
B7 B1 B6 60.1(3) . . ?
B6 B1 H1 121.7 . . ?
B6 B1 B2 107.9(4) . . ?
C22 C21 P2 117.2(5) . . ?
C26 C21 P2 125.2(5) . . ?
C26 C21 C22 117.6(6) . . ?
C8 C7 P1 116.0(5) . . ?
C12 C7 P1 125.6(4) . . ?
C12 C7 C8 118.4(5) . . ?
C2 C3 H3 119.7 . . ?
C4 C3 C2 120.6(7) . . ?
C4 C3 H3 119.7 . . ?
C13 B2 C14 102.4(4) . . ?
C13 B2 B1 58.9(3) . . ?
C13 B2 H2A 124.4 . . ?
C13 B2 B3 105.8(4) . . ?
C13 B2 B4 59.6(3) . . ?
C14 B2 B1 57.9(3) . . ?
C14 B2 H2A 124.9 . . ?
C14 B2 B3 59.5(3) . . ?
C14 B2 B4 105.7(4) . . ?
B1 B2 H2A 121.8 . . ?
B3 B2 B1 107.6(4) . . ?
B3 B2 H2A 121.9 . . ?
B3 B2 B4 59.9(3) . . ?
B4 B2 B1 108.2(4) . . ?
B4 B2 H2A 121.6 . . ?
C15 C16 H16 119.9 . . ?
C15 C16 C17 120.2(6) . . ?
C17 C16 H16 119.9 . . ?
C14 B3 B2 59.3(3) . . ?
C14 B3 H3A 124.1 . . ?
C14 B3 B4 105.9(4) . . ?
C14 B3 B8 58.4(3) . . ?
C14 B3 B9 105.0(4) . . ?
B2 B3 H3A 121.3 . . ?
B2 B3 B4 60.3(3) . . ?
B2 B3 B8 107.7(4) . . ?
B2 B3 B9 108.1(4) . . ?
B4 B3 H3A 121.9 . . ?
B4 B3 B8 107.8(4) . . ?
B4 B3 B9 60.0(3) . . ?
B8 B3 H3A 122.1 . . ?
B8 B3 B9 59.6(3) . . ?
B9 B3 H3A 122.4 . . ?
C14 B7 B1 58.7(3) . . ?
C14 B7 H7 124.4 . . ?
C14 B7 B6 105.4(4) . . ?
C14 B7 B8 58.4(3) . . ?
C14 B7 B10 105.3(4) . . ?
B1 B7 H7 121.6 . . ?
B1 B7 B6 60.4(3) . . ?
B1 B7 B8 107.3(4) . . ?
B1 B7 B10 108.3(4) . . ?
B6 B7 H7 122.1 . . ?
B6 B7 B8 107.7(4) . . ?
B6 B7 B10 60.0(4) . . ?
B8 B7 H7 122.0 . . ?
B10 B7 H7 122.0 . . ?
B10 B7 B8 60.1(3) . . ?
C7 C8 H8 119.8 . . ?
C9 C8 C7 120.4(6) . . ?
C9 C8 H8 119.8 . . ?
C1 C6 H6 120.2 . . ?
C1 C6 C5 119.6(7) . . ?
C5 C6 H6 120.2 . . ?
C19 C18 H18 119.8 . . ?
C17 C18 H18 119.8 . . ?
C17 C18 C19 120.4(7) . . ?
C13 B6 B1 59.2(3) . . ?
C13 B6 B7 105.4(4) . . ?
C13 B6 H6A 124.2 . . ?
C13 B6 B5 58.7(3) . . ?
C13 B6 B10 105.3(4) . . ?
B1 B6 H6A 121.7 . . ?
B1 B6 B5 107.9(4) . . ?
B1 B6 B10 108.0(4) . . ?
B7 B6 B1 59.5(3) . . ?
B7 B6 H6A 122.1 . . ?
B7 B6 B5 108.2(4) . . ?
B7 B6 B10 60.5(3) . . ?
B5 B6 H6A 121.6 . . ?
B10 B6 H6A 122.1 . . ?
B10 B6 B5 59.9(4) . . ?
C7 C12 H12 119.9 . . ?
C7 C12 C11 120.1(5) . . ?
C11 C12 H12 119.9 . . ?
C15 C20 H20 119.7 . . ?
C15 C20 C19 120.6(7) . . ?
C19 C20 H20 119.7 . . ?
C18 C19 C20 119.7(7) . . ?
C18 C19 H19 120.1 . . ?
C20 C19 H19 120.1 . . ?
C16 C17 H17 120.0 . . ?
C18 C17 C16 120.1(7) . . ?
C18 C17 H17 120.0 . . ?
C22 C23 H23 119.8 . . ?
C24 C23 C22 120.4(7) . . ?
C24 C23 H23 119.8 . . ?
C12 C11 H11 119.6 . . ?
C10 C11 C12 120.8(6) . . ?
C10 C11 H11 119.6 . . ?
C13 B4 B2 58.5(3) . . ?
C13 B4 B3 104.8(4) . . ?
C13 B4 H4 124.7 . . ?
C13 B4 B5 58.7(3) . . ?
C13 B4 B9 104.9(4) . . ?
B2 B4 H4 121.8 . . ?
B2 B4 B5 107.5(4) . . ?
B2 B4 B9 108.1(4) . . ?
B3 B4 B2 59.7(3) . . ?
B3 B4 H4 122.1 . . ?
B3 B4 B5 108.1(4) . . ?
B3 B4 B9 60.7(3) . . ?
B5 B4 H4 121.8 . . ?
B9 B4 H4 122.1 . . ?
B9 B4 B5 59.7(3) . . ?
C6 C5 H5 119.7 . . ?
C6 C5 C4 120.6(7) . . ?
C4 C5 H5 119.7 . . ?
C23 C24 H24 120.0 . . ?
C25 C24 C23 120.0(7) . . ?
C25 C24 H24 120.0 . . ?
C8 C9 H9 119.4 . . ?
C10 C9 C8 121.3(6) . . ?
C10 C9 H9 119.4 . . ?
C14 B8 B3 59.3(3) . . ?
C14 B8 B7 59.4(3) . . ?
C14 B8 H8A 123.6 . . ?
C14 B8 B9 106.3(4) . . ?
C14 B8 B10 106.0(4) . . ?
B3 B8 H8A 121.1 . . ?
B3 B8 B10 108.5(4) . . ?
B7 B8 B3 108.7(4) . . ?
B7 B8 H8A 121.3 . . ?
B7 B8 B10 60.0(3) . . ?
B9 B8 B3 60.4(3) . . ?
B9 B8 B7 108.4(4) . . ?
B9 B8 H8A 121.8 . . ?
B9 B8 B10 60.2(3) . . ?
B10 B8 H8A 122.0 . . ?
C3 C4 C5 119.1(7) . . ?
C3 C4 H4A 120.4 . . ?
C5 C4 H4A 120.4 . . ?
C21 C26 H26 119.5 . . ?
C21 C26 C25 121.0(8) . . ?
C25 C26 H26 119.5 . . ?
C11 C10 H10 120.5 . . ?
C9 C10 C11 119.0(6) . . ?
C9 C10 H10 120.5 . . ?
C24 C25 C26 119.9(8) . . ?
C24 C25 H25 120.0 . . ?
C26 C25 H25 120.0 . . ?
C13 B5 B6 59.2(3) . . ?
C13 B5 B4 59.2(3) . . ?
C13 B5 H5A 124.0 . . ?
C13 B5 B9 105.6(4) . . ?
C13 B5 B10 105.6(4) . . ?
B6 B5 B4 108.6(4) . . ?
B6 B5 H5A 121.4 . . ?
B4 B5 H5A 121.1 . . ?
B9 B5 B6 108.2(4) . . ?
B9 B5 B4 60.1(3) . . ?
B9 B5 H5A 122.1 . . ?
B9 B5 B10 60.4(4) . . ?
B10 B5 B6 59.7(4) . . ?
B10 B5 B4 108.6(4) . . ?
B10 B5 H5A 122.0 . . ?
B3 B9 H9A 122.1 . . ?
B4 B9 B3 59.3(3) . . ?
B4 B9 H9A 121.9 . . ?
B4 B9 B10 108.3(4) . . ?
B8 B9 B3 60.0(3) . . ?
B8 B9 B4 107.4(4) . . ?
B8 B9 H9A 122.0 . . ?
B8 B9 B10 60.1(3) . . ?
B5 B9 B3 107.3(4) . . ?
B5 B9 B4 60.2(3) . . ?
B5 B9 B8 107.4(4) . . ?
B5 B9 H9A 122.1 . . ?
B5 B9 B10 59.8(3) . . ?
B10 B9 B3 108.1(4) . . ?
B10 B9 H9A 121.4 . . ?
B7 B10 B8 59.9(3) . . ?
B7 B10 B9 108.1(4) . . ?
B7 B10 H10A 121.8 . . ?
B6 B10 B7 59.5(3) . . ?
B6 B10 B8 107.2(4) . . ?
B6 B10 B5 60.3(3) . . ?
B6 B10 B9 108.1(4) . . ?
B6 B10 H10A 121.9 . . ?
B8 B10 B9 59.7(3) . . ?
B8 B10 H10A 122.4 . . ?
B5 B10 B7 107.7(4) . . ?
B5 B10 B8 107.0(4) . . ?
B5 B10 B9 59.7(3) . . ?
B5 B10 H10A 122.0 . . ?
B9 B10 H10A 121.6 . . ?

loop_
_geom_bond_atom_site_label_1
_geom_bond_atom_site_label_2
_geom_bond_distance
_geom_bond_site_symmetry_2
_geom_bond_publ_flag
Au2 P2 2.2361(13) . ?
Au2 Cl2 2.2758(17) . ?
Au1 P1 2.2327(13) . ?
Au1 Cl1 2.2701(15) . ?
P2 C14 1.865(5) . ?
P2 C15 1.806(6) . ?
P2 C21 1.819(6) . ?
P1 C13 1.861(5) . ?
P1 C1 1.818(6) . ?
P1 C7 1.818(6) . ?
C13 B1 1.728(7) . ?
C13 B2 1.713(7) . ?
C13 B6 1.732(8) . ?
C13 B4 1.733(7) . ?
C13 B5 1.723(8) . ?
C14 B1 1.709(7) . ?
C14 B2 1.728(7) . ?
C14 B3 1.731(7) . ?
C14 B7 1.732(7) . ?
C14 B8 1.714(7) . ?
C22 H22 0.9500 . ?
C22 C21 1.385(9) . ?
C22 C23 1.386(9) . ?
C15 C16 1.392(8) . ?
C15 C20 1.386(9) . ?
C2 H2 0.9500 . ?
C2 C1 1.384(9) . ?
C2 C3 1.380(9) . ?
C1 C6 1.383(9) . ?
B1 H1 1.1200 . ?
B1 B2 1.798(8) . ?
B1 B7 1.752(8) . ?
B1 B6 1.767(8) . ?
C21 C26 1.373(9) . ?
C7 C8 1.397(8) . ?
C7 C12 1.387(8) . ?
C3 H3 0.9500 . ?
C3 C4 1.369(11) . ?
B2 H2A 1.1200 . ?
B2 B3 1.761(8) . ?
B2 B4 1.772(8) . ?
C16 H16 0.9500 . ?
C16 C17 1.393(9) . ?
B3 H3A 1.1200 . ?
B3 B4 1.765(8) . ?
B3 B8 1.783(8) . ?
B3 B9 1.790(8) . ?
B7 H7 1.1200 . ?
B7 B6 1.762(8) . ?
B7 B8 1.781(8) . ?
B7 B10 1.781(9) . ?
C8 H8 0.9500 . ?
C8 C9 1.381(10) . ?
C6 H6 0.9500 . ?
C6 C5 1.387(10) . ?
C18 H18 0.9500 . ?
C18 C19 1.379(12) . ?
C18 C17 1.368(11) . ?
B6 H6A 1.1200 . ?
B6 B5 1.781(8) . ?
B6 B10 1.771(9) . ?
C12 H12 0.9500 . ?
C12 C11 1.388(8) . ?
C20 H20 0.9500 . ?
C20 C19 1.389(11) . ?
C19 H19 0.9500 . ?
C17 H17 0.9500 . ?
C23 H23 0.9500 . ?
C23 C24 1.356(12) . ?
C11 H11 0.9500 . ?
C11 C10 1.387(9) . ?
B4 H4 1.1200 . ?
B4 B5 1.782(8) . ?
B4 B9 1.779(9) . ?
C5 H5 0.9500 . ?
C5 C4 1.393(12) . ?
C24 H24 0.9500 . ?
C24 C25 1.355(13) . ?
C9 H9 0.9500 . ?
C9 C10 1.359(10) . ?
B8 H8A 1.1200 . ?
B8 B9 1.777(8) . ?
B8 B10 1.783(8) . ?
C4 H4A 0.9500 . ?
C26 H26 0.9500 . ?
C26 C25 1.405(10) . ?
C10 H10 0.9500 . ?
C25 H25 0.9500 . ?
B5 H5A 1.1200 . ?
B5 B9 1.773(8) . ?
B5 B10 1.775(9) . ?
B9 H9A 1.1200 . ?
B9 B10 1.786(9) . ?
B10 H10A 1.1200 . ?

loop_
_geom_torsion_atom_site_label_1
_geom_torsion_atom_site_label_2
_geom_torsion_atom_site_label_3
_geom_torsion_atom_site_label_4
_geom_torsion
_geom_torsion_site_symmetry_1
_geom_torsion_site_symmetry_2
_geom_torsion_site_symmetry_3
_geom_torsion_site_symmetry_4
_geom_torsion_publ_flag
Au2 P2 C14 B1 43.5(4) . . . . ?
Au2 P2 C14 B2 -27.1(4) . . . . ?
Au2 P2 C14 B3 -96.7(4) . . . . ?
Au2 P2 C14 B7 113.6(4) . . . . ?
Au2 P2 C14 B8 -171.4(3) . . . . ?
Au2 P2 C15 C16 3.8(5) . . . . ?
Au2 P2 C15 C20 -173.3(5) . . . . ?
Au2 P2 C21 C22 -4.7(5) . . . . ?
Au2 P2 C21 C26 176.0(6) . . . . ?
Au1 P1 C13 B1 106.5(3) . . . . ?
Au1 P1 C13 B2 -178.4(3) . . . . ?
Au1 P1 C13 B6 37.5(4) . . . . ?
Au1 P1 C13 B4 -103.1(4) . . . . ?
Au1 P1 C13 B5 -31.4(4) . . . . ?
Au1 P1 C1 C2 167.4(4) . . . . ?
Au1 P1 C1 C6 -13.4(5) . . . . ?
Au1 P1 C7 C8 -19.2(5) . . . . ?
Au1 P1 C7 C12 164.2(5) . . . . ?
P2 C14 B1 C13 -146.3(3) . . . . ?
P2 C14 B1 B2 -106.3(4) . . . . ?
P2 C14 B1 B7 112.4(4) . . . . ?
P2 C14 B1 B6 152.3(3) . . . . ?
P2 C14 B2 C13 147.4(3) . . . . ?
P2 C14 B2 B1 107.1(4) . . . . ?
P2 C14 B2 B3 -111.4(4) . . . . ?
P2 C14 B2 B4 -151.0(3) . . . . ?
P2 C14 B3 B2 103.9(4) . . . . ?
P2 C14 B3 B4 143.8(4) . . . . ?
P2 C14 B3 B8 -114.9(4) . . . . ?
P2 C14 B3 B9 -153.7(3) . . . . ?
P2 C14 B7 B1 -104.0(4) . . . . ?
P2 C14 B7 B6 -143.9(4) . . . . ?
P2 C14 B7 B8 114.5(4) . . . . ?
P2 C14 B7 B10 153.6(4) . . . . ?
P2 C14 B8 B3 108.6(4) . . . . ?
P2 C14 B8 B7 -109.8(4) . . . . ?
P2 C14 B8 B9 148.1(4) . . . . ?
P2 C14 B8 B10 -149.0(4) . . . . ?
P2 C15 C16 C17 -178.3(4) . . . . ?
P2 C15 C20 C19 177.9(6) . . . . ?
P2 C21 C26 C25 -179.2(7) . . . . ?
P1 C13 B1 C14 156.0(3) . . . . ?
P1 C13 B1 B2 115.6(4) . . . . ?
P1 C13 B1 B7 -141.9(4) . . . . ?
P1 C13 B1 B6 -102.4(4) . . . . ?
P1 C13 B2 C14 -147.7(3) . . . . ?
P1 C13 B2 B1 -107.9(4) . . . . ?
P1 C13 B2 B3 150.8(3) . . . . ?
P1 C13 B2 B4 111.2(4) . . . . ?
P1 C13 B6 B1 111.1(4) . . . . ?
P1 C13 B6 B7 150.2(4) . . . . ?
P1 C13 B6 B5 -107.6(4) . . . . ?
P1 C13 B6 B10 -146.8(3) . . . . ?
P1 C13 B4 B2 -114.2(4) . . . . ?
P1 C13 B4 B3 -153.5(4) . . . . ?
P1 C13 B4 B5 104.1(4) . . . . ?
P1 C13 B4 B9 143.5(4) . . . . ?
P1 C13 B5 B6 104.1(4) . . . . ?
P1 C13 B5 B4 -114.1(4) . . . . ?
P1 C13 B5 B9 -153.7(3) . . . . ?
P1 C13 B5 B10 143.3(4) . . . . ?
P1 C1 C6 C5 179.3(6) . . . . ?
P1 C7 C8 C9 -176.1(6) . . . . ?
P1 C7 C12 C11 177.3(5) . . . . ?
C13 P1 C1 C2 -73.1(5) . . . . ?
C13 P1 C1 C6 106.1(5) . . . . ?
C13 P1 C7 C8 -142.1(5) . . . . ?
C13 P1 C7 C12 41.4(6) . . . . ?
C13 B1 B2 C14 132.4(4) . . . . ?
C13 B1 B2 B3 98.2(4) . . . . ?
C13 B1 B2 B4 34.9(4) . . . . ?
C13 B1 B7 C14 -95.5(4) . . . . ?
C13 B1 B7 B6 39.2(4) . . . . ?
C13 B1 B7 B8 -61.8(5) . . . . ?
C13 B1 B7 B10 1.7(5) . . . . ?
C13 B1 B6 B7 -135.1(4) . . . . ?
C13 B1 B6 B5 -34.1(4) . . . . ?
C13 B1 B6 B10 -97.5(4) . . . . ?
C13 B2 B3 C14 95.3(4) . . . . ?
C13 B2 B3 B4 -39.5(4) . . . . ?
C13 B2 B3 B8 61.3(5) . . . . ?
C13 B2 B3 B9 -1.7(5) . . . . ?
C13 B2 B4 B3 134.8(4) . . . . ?
C13 B2 B4 B5 33.7(4) . . . . ?
C13 B2 B4 B9 96.8(4) . . . . ?
C13 B6 B5 B4 -34.0(4) . . . . ?
C13 B6 B5 B9 -97.7(4) . . . . ?
C13 B6 B5 B10 -135.2(4) . . . . ?
C13 B6 B10 B7 -99.2(4) . . . . ?
C13 B6 B10 B8 -61.5(5) . . . . ?
C13 B6 B10 B5 38.6(4) . . . . ?
C13 B6 B10 B9 1.5(5) . . . . ?
C13 B4 B5 B6 34.0(4) . . . . ?
C13 B4 B5 B9 134.8(4) . . . . ?
C13 B4 B5 B10 97.4(4) . . . . ?
C13 B4 B9 B3 98.8(4) . . . . ?
C13 B4 B9 B8 61.6(5) . . . . ?
C13 B4 B9 B5 -38.9(3) . . . . ?
C13 B4 B9 B10 -1.9(5) . . . . ?
C13 B5 B9 B3 2.0(5) . . . . ?
C13 B5 B9 B4 39.3(4) . . . . ?
C13 B5 B9 B8 -61.2(5) . . . . ?
C13 B5 B9 B10 -99.3(4) . . . . ?
C13 B5 B10 B7 -1.6(5) . . . . ?
C13 B5 B10 B6 -38.9(4) . . . . ?
C13 B5 B10 B8 61.5(5) . . . . ?
C13 B5 B10 B9 99.4(4) . . . . ?
C14 P2 C15 C16 -116.0(4) . . . . ?
C14 P2 C15 C20 66.8(6) . . . . ?
C14 P2 C21 C22 114.9(4) . . . . ?
C14 P2 C21 C26 -64.4(7) . . . . ?
C14 B1 B2 C13 -132.4(4) . . . . ?
C14 B1 B2 B3 -34.2(3) . . . . ?
C14 B1 B2 B4 -97.5(4) . . . . ?
C14 B1 B7 B6 134.7(4) . . . . ?
C14 B1 B7 B8 33.8(4) . . . . ?
C14 B1 B7 B10 97.2(4) . . . . ?
C14 B1 B6 C13 95.3(4) . . . . ?
C14 B1 B6 B7 -39.9(4) . . . . ?
C14 B1 B6 B5 61.1(5) . . . . ?
C14 B1 B6 B10 -2.2(5) . . . . ?
C14 B2 B3 B4 -134.8(4) . . . . ?
C14 B2 B3 B8 -34.0(3) . . . . ?
C14 B2 B3 B9 -97.0(4) . . . . ?
C14 B2 B4 C13 -95.4(4) . . . . ?
C14 B2 B4 B3 39.4(4) . . . . ?
C14 B2 B4 B5 -61.7(5) . . . . ?
C14 B2 B4 B9 1.4(5) . . . . ?
C14 B3 B4 C13 -0.7(5) . . . . ?
C14 B3 B4 B2 -39.4(4) . . . . ?
C14 B3 B4 B5 60.7(5) . . . . ?
C14 B3 B4 B9 98.4(4) . . . . ?
C14 B3 B8 B7 -34.4(4) . . . . ?
C14 B3 B8 B9 -135.4(4) . . . . ?
C14 B3 B8 B10 -98.0(4) . . . . ?
C14 B3 B9 B4 -100.0(4) . . . . ?
C14 B3 B9 B8 38.2(4) . . . . ?
C14 B3 B9 B5 -62.2(5) . . . . ?
C14 B3 B9 B10 0.9(5) . . . . ?
C14 B7 B6 C13 0.2(5) . . . . ?
C14 B7 B6 B1 39.1(4) . . . . ?
C14 B7 B6 B5 -61.4(5) . . . . ?
C14 B7 B6 B10 -99.1(4) . . . . ?
C14 B7 B8 B3 34.3(4) . . . . ?
C14 B7 B8 B9 98.4(4) . . . . ?
C14 B7 B8 B10 135.4(4) . . . . ?
C14 B7 B10 B6 99.2(4) . . . . ?
C14 B7 B10 B8 -38.3(4) . . . . ?
C14 B7 B10 B5 61.5(5) . . . . ?
C14 B7 B10 B9 -1.6(5) . . . . ?
C14 B8 B9 B3 -38.9(4) . . . . ?
C14 B8 B9 B4 -2.0(5) . . . . ?
C14 B8 B9 B5 61.4(5) . . . . ?
C14 B8 B9 B10 99.4(4) . . . . ?
C14 B8 B10 B7 38.9(4) . . . . ?
C14 B8 B10 B6 1.4(5) . . . . ?
C14 B8 B10 B5 -62.0(5) . . . . ?
C14 B8 B10 B9 -99.9(4) . . . . ?
C22 C21 C26 C25 1.5(12) . . . . ?
C22 C23 C24 C25 0.7(11) . . . . ?
C15 P2 C14 B1 165.5(4) . . . . ?
C15 P2 C14 B2 94.9(4) . . . . ?
C15 P2 C14 B3 25.3(4) . . . . ?
C15 P2 C14 B7 -124.4(4) . . . . ?
C15 P2 C14 B8 -49.4(4) . . . . ?
C15 P2 C21 C22 -130.5(4) . . . . ?
C15 P2 C21 C26 50.2(7) . . . . ?
C15 C16 C17 C18 -0.8(9) . . . . ?
C15 C20 C19 C18 0.9(12) . . . . ?
C2 C1 C6 C5 -1.5(10) . . . . ?
C2 C3 C4 C5 -2.9(11) . . . . ?
C1 P1 C13 B1 -14.0(4) . . . . ?
C1 P1 C13 B2 61.1(4) . . . . ?
C1 P1 C13 B6 -83.0(4) . . . . ?
C1 P1 C13 B4 136.5(4) . . . . ?
C1 P1 C13 B5 -151.9(4) . . . . ?
C1 P1 C7 C8 104.0(5) . . . . ?
C1 P1 C7 C12 -72.5(6) . . . . ?
C1 C2 C3 C4 2.5(10) . . . . ?
C1 C6 C5 C4 1.1(12) . . . . ?
B1 C13 B2 C14 -39.9(4) . . . . ?
B1 C13 B2 B3 -101.3(4) . . . . ?
B1 C13 B2 B4 -140.9(4) . . . . ?
B1 C13 B6 B7 39.1(4) . . . . ?
B1 C13 B6 B5 141.3(4) . . . . ?
B1 C13 B6 B10 102.1(4) . . . . ?
B1 C13 B4 B2 37.7(4) . . . . ?
B1 C13 B4 B3 -1.6(6) . . . . ?
B1 C13 B4 B5 -104.0(4) . . . . ?
B1 C13 B4 B9 -64.6(5) . . . . ?
B1 C13 B5 B6 -36.4(4) . . . . ?
B1 C13 B5 B4 105.5(4) . . . . ?
B1 C13 B5 B9 65.8(5) . . . . ?
B1 C13 B5 B10 2.8(5) . . . . ?
B1 C14 B2 C13 40.4(3) . . . . ?
B1 C14 B2 B3 141.6(4) . . . . ?
B1 C14 B2 B4 101.9(4) . . . . ?
B1 C14 B3 B2 -37.1(4) . . . . ?
B1 C14 B3 B4 2.8(5) . . . . ?
B1 C14 B3 B8 104.2(4) . . . . ?
B1 C14 B3 B9 65.3(5) . . . . ?
B1 C14 B7 B6 -39.9(4) . . . . ?
B1 C14 B7 B8 -141.5(4) . . . . ?
B1 C14 B7 B10 -102.3(4) . . . . ?
B1 C14 B8 B3 -105.4(4) . . . . ?
B1 C14 B8 B7 36.2(4) . . . . ?
B1 C14 B8 B9 -65.9(5) . . . . ?
B1 C14 B8 B10 -3.0(5) . . . . ?
B1 B2 B3 C14 33.5(3) . . . . ?
B1 B2 B3 B4 -101.2(4) . . . . ?
B1 B2 B3 B8 -0.5(5) . . . . ?
B1 B2 B3 B9 -63.5(5) . . . . ?
B1 B2 B4 C13 -34.6(4) . . . . ?
B1 B2 B4 B3 100.2(4) . . . . ?
B1 B2 B4 B5 -0.9(5) . . . . ?
B1 B2 B4 B9 62.2(5) . . . . ?
B1 B7 B6 C13 -38.9(4) . . . . ?
B1 B7 B6 B5 -100.5(5) . . . . ?
B1 B7 B6 B10 -138.1(4) . . . . ?
B1 B7 B8 C14 -33.9(4) . . . . ?
B1 B7 B8 B3 0.4(5) . . . . ?
B1 B7 B8 B9 64.5(5) . . . . ?
B1 B7 B8 B10 101.5(5) . . . . ?
B1 B7 B10 B6 37.7(4) . . . . ?
B1 B7 B10 B8 -99.9(4) . . . . ?
B1 B7 B10 B5 0.0(6) . . . . ?
B1 B7 B10 B9 -63.1(5) . . . . ?
B1 B6 B5 C13 34.3(4) . . . . ?
B1 B6 B5 B4 0.3(6) . . . . ?
B1 B6 B5 B9 -63.4(5) . . . . ?
B1 B6 B5 B10 -100.9(5) . . . . ?
B1 B6 B10 B7 -37.2(4) . . . . ?
B1 B6 B10 B8 0.5(6) . . . . ?
B1 B6 B10 B5 100.6(4) . . . . ?
B1 B6 B10 B9 63.5(5) . . . . ?
C21 P2 C14 B1 -78.2(4) . . . . ?
C21 P2 C14 B2 -148.8(4) . . . . ?
C21 P2 C14 B3 141.5(4) . . . . ?
C21 P2 C14 B7 -8.1(5) . . . . ?
C21 P2 C14 B8 66.9(4) . . . . ?
C21 P2 C15 C16 129.5(4) . . . . ?
C21 P2 C15 C20 -47.6(6) . . . . ?
C21 C22 C23 C24 0.0(9) . . . . ?
C21 C26 C25 C24 -0.9(15) . . . . ?
C7 P1 C13 B1 -129.3(4) . . . . ?
C7 P1 C13 B2 -54.2(4) . . . . ?
C7 P1 C13 B6 161.7(4) . . . . ?
C7 P1 C13 B4 21.2(5) . . . . ?
C7 P1 C13 B5 92.8(4) . . . . ?
C7 P1 C1 C2 43.6(5) . . . . ?
C7 P1 C1 C6 -137.2(5) . . . . ?
C7 C8 C9 C10 -2.3(11) . . . . ?
C7 C12 C11 C10 -1.0(9) . . . . ?
C3 C2 C1 P1 179.0(5) . . . . ?
C3 C2 C1 C6 -0.2(9) . . . . ?
B2 C13 B1 C14 40.4(4) . . . . ?
B2 C13 B1 B7 102.5(4) . . . . ?
B2 C13 B1 B6 142.0(4) . . . . ?
B2 C13 B6 B1 -36.8(4) . . . . ?
B2 C13 B6 B7 2.3(6) . . . . ?
B2 C13 B6 B5 104.6(4) . . . . ?
B2 C13 B6 B10 65.3(5) . . . . ?
B2 C13 B4 B3 -39.3(4) . . . . ?
B2 C13 B4 B5 -141.7(4) . . . . ?
B2 C13 B4 B9 -102.3(4) . . . . ?
B2 C13 B5 B6 -105.4(4) . . . . ?
B2 C13 B5 B4 36.4(4) . . . . ?
B2 C13 B5 B9 -3.2(5) . . . . ?
B2 C13 B5 B10 -66.2(5) . . . . ?
B2 C14 B1 C13 -40.0(3) . . . . ?
B2 C14 B1 B7 -141.3(4) . . . . ?
B2 C14 B1 B6 -101.4(4) . . . . ?
B2 C14 B3 B4 39.9(4) . . . . ?
B2 C14 B3 B8 141.2(4) . . . . ?
B2 C14 B3 B9 102.4(4) . . . . ?
B2 C14 B7 B1 37.3(4) . . . . ?
B2 C14 B7 B6 -2.6(5) . . . . ?
B2 C14 B7 B8 -104.2(4) . . . . ?
B2 C14 B7 B10 -65.0(5) . . . . ?
B2 C14 B8 B3 -36.4(4) . . . . ?
B2 C14 B8 B7 105.2(4) . . . . ?
B2 C14 B8 B9 3.0(5) . . . . ?
B2 C14 B8 B10 66.0(5) . . . . ?
B2 B1 B7 C14 -34.5(4) . . . . ?
B2 B1 B7 B6 100.3(4) . . . . ?
B2 B1 B7 B8 -0.7(5) . . . . ?
B2 B1 B7 B10 62.8(5) . . . . ?
B2 B1 B6 C13 33.3(4) . . . . ?
B2 B1 B6 B7 -101.8(4) . . . . ?
B2 B1 B6 B5 -0.8(5) . . . . ?
B2 B1 B6 B10 -64.2(5) . . . . ?
B2 B3 B4 C13 38.7(4) . . . . ?
B2 B3 B4 B5 100.1(4) . . . . ?
B2 B3 B4 B9 137.8(4) . . . . ?
B2 B3 B8 C14 34.4(4) . . . . ?
B2 B3 B8 B7 0.0(5) . . . . ?
B2 B3 B8 B9 -101.0(4) . . . . ?
B2 B3 B8 B10 -63.6(5) . . . . ?
B2 B3 B9 B4 -37.9(4) . . . . ?
B2 B3 B9 B8 100.3(4) . . . . ?
B2 B3 B9 B5 -0.2(5) . . . . ?
B2 B3 B9 B10 63.0(5) . . . . ?
B2 B4 B5 C13 -33.6(4) . . . . ?
B2 B4 B5 B6 0.4(6) . . . . ?
B2 B4 B5 B9 101.2(4) . . . . ?
B2 B4 B5 B10 63.8(5) . . . . ?
B2 B4 B9 B3 37.6(4) . . . . ?
B2 B4 B9 B8 0.4(5) . . . . ?
B2 B4 B9 B5 -100.1(4) . . . . ?
B2 B4 B9 B10 -63.1(5) . . . . ?
C16 C15 C20 C19 0.9(10) . . . . ?
B3 C14 B1 C13 -3.6(5) . . . . ?
B3 C14 B1 B2 36.4(4) . . . . ?
B3 C14 B1 B7 -105.0(4) . . . . ?
B3 C14 B1 B6 -65.1(5) . . . . ?
B3 C14 B2 C13 -101.2(4) . . . . ?
B3 C14 B2 B1 -141.6(4) . . . . ?
B3 C14 B2 B4 -39.6(4) . . . . ?
B3 C14 B7 B1 104.6(4) . . . . ?
B3 C14 B7 B6 64.7(5) . . . . ?
B3 C14 B7 B8 -36.9(4) . . . . ?
B3 C14 B7 B10 2.3(6) . . . . ?
B3 C14 B8 B7 141.6(4) . . . . ?
B3 C14 B8 B9 39.5(4) . . . . ?
B3 C14 B8 B10 102.4(4) . . . . ?
B3 B2 B4 C13 -134.8(4) . . . . ?
B3 B2 B4 B5 -101.1(5) . . . . ?
B3 B2 B4 B9 -38.0(4) . . . . ?
B3 B4 B5 C13 -96.7(4) . . . . ?
B3 B4 B5 B6 -62.6(5) . . . . ?
B3 B4 B5 B9 38.1(4) . . . . ?
B3 B4 B5 B10 0.8(6) . . . . ?
B3 B4 B9 B8 -37.2(4) . . . . ?
B3 B4 B9 B5 -137.7(4) . . . . ?
B3 B4 B9 B10 -100.7(4) . . . . ?
B3 B8 B9 B4 36.9(4) . . . . ?
B3 B8 B9 B5 100.4(5) . . . . ?
B3 B8 B9 B10 138.4(4) . . . . ?
B3 B8 B10 B7 101.3(4) . . . . ?
B3 B8 B10 B6 63.8(5) . . . . ?
B3 B8 B10 B5 0.4(6) . . . . ?
B3 B8 B10 B9 -37.5(4) . . . . ?
B3 B9 B10 B7 0.4(6) . . . . ?
B3 B9 B10 B6 -62.5(5) . . . . ?
B3 B9 B10 B8 37.2(4) . . . . ?
B3 B9 B10 B5 -99.9(5) . . . . ?
B7 C14 B1 C13 101.3(4) . . . . ?
B7 C14 B1 B2 141.3(4) . . . . ?
B7 C14 B1 B6 39.9(4) . . . . ?
B7 C14 B2 C13 3.8(5) . . . . ?
B7 C14 B2 B1 -36.5(4) . . . . ?
B7 C14 B2 B3 105.0(4) . . . . ?
B7 C14 B2 B4 65.4(5) . . . . ?
B7 C14 B3 B2 -104.4(4) . . . . ?
B7 C14 B3 B4 -64.5(5) . . . . ?
B7 C14 B3 B8 36.8(4) . . . . ?
B7 C14 B3 B9 -2.0(5) . . . . ?
B7 C14 B8 B3 -141.6(4) . . . . ?
B7 C14 B8 B9 -102.1(4) . . . . ?
B7 C14 B8 B10 -39.2(4) . . . . ?
B7 B1 B2 C13 -97.5(4) . . . . ?
B7 B1 B2 C14 34.9(4) . . . . ?
B7 B1 B2 B3 0.7(5) . . . . ?
B7 B1 B2 B4 -62.6(5) . . . . ?
B7 B1 B6 C13 135.1(4) . . . . ?
B7 B1 B6 B5 101.0(5) . . . . ?
B7 B1 B6 B10 37.7(4) . . . . ?
B7 B6 B5 C13 97.3(4) . . . . ?
B7 B6 B5 B4 63.2(5) . . . . ?
B7 B6 B5 B9 -0.4(6) . . . . ?
B7 B6 B5 B10 -37.9(4) . . . . ?
B7 B6 B10 B8 37.7(4) . . . . ?
B7 B6 B10 B5 137.9(4) . . . . ?
B7 B6 B10 B9 100.7(4) . . . . ?
B7 B8 B9 B3 -101.4(4) . . . . ?
B7 B8 B9 B4 -64.5(5) . . . . ?
B7 B8 B9 B5 -1.1(6) . . . . ?
B7 B8 B9 B10 36.9(4) . . . . ?
B7 B8 B10 B6 -37.5(4) . . . . ?
B7 B8 B10 B5 -100.9(5) . . . . ?
B7 B8 B10 B9 -138.8(4) . . . . ?
C8 C7 C12 C11 0.9(9) . . . . ?
C8 C9 C10 C11 2.1(11) . . . . ?
C6 C5 C4 C3 1.1(12) . . . . ?
B6 C13 B1 C14 -101.6(4) . . . . ?
B6 C13 B1 B2 -142.0(4) . . . . ?
B6 C13 B1 B7 -39.5(4) . . . . ?
B6 C13 B2 C14 -3.7(5) . . . . ?
B6 C13 B2 B1 36.1(4) . . . . ?
B6 C13 B2 B3 -65.2(5) . . . . ?
B6 C13 B2 B4 -104.8(5) . . . . ?
B6 C13 B4 B2 105.3(4) . . . . ?
B6 C13 B4 B3 66.0(5) . . . . ?
B6 C13 B4 B5 -36.4(4) . . . . ?
B6 C13 B4 B9 2.9(5) . . . . ?
B6 C13 B5 B4 141.9(4) . . . . ?
B6 C13 B5 B9 102.2(4) . . . . ?
B6 C13 B5 B10 39.2(4) . . . . ?
B6 B1 B2 C13 -33.8(4) . . . . ?
B6 B1 B2 C14 98.5(4) . . . . ?
B6 B1 B2 B3 64.4(5) . . . . ?
B6 B1 B2 B4 1.1(5) . . . . ?
B6 B1 B7 C14 -134.7(4) . . . . ?
B6 B1 B7 B8 -100.9(4) . . . . ?
B6 B1 B7 B10 -37.5(4) . . . . ?
B6 B7 B8 C14 -97.6(4) . . . . ?
B6 B7 B8 B3 -63.2(5) . . . . ?
B6 B7 B8 B9 0.8(5) . . . . ?
B6 B7 B8 B10 37.9(4) . . . . ?
B6 B7 B10 B8 -137.5(4) . . . . ?
B6 B7 B10 B5 -37.7(4) . . . . ?
B6 B7 B10 B9 -100.8(5) . . . . ?
B6 B5 B9 B3 64.1(5) . . . . ?
B6 B5 B9 B4 101.4(4) . . . . ?
B6 B5 B9 B8 0.9(6) . . . . ?
B6 B5 B9 B10 -37.2(4) . . . . ?
B6 B5 B10 B7 37.3(4) . . . . ?
B6 B5 B10 B8 100.5(4) . . . . ?
B6 B5 B10 B9 138.3(4) . . . . ?
C12 C7 C8 C9 0.7(10) . . . . ?
C12 C11 C10 C9 -0.5(10) . . . . ?
C20 C15 C16 C17 -1.0(9) . . . . ?
C19 C18 C17 C16 2.6(10) . . . . ?
C17 C18 C19 C20 -2.7(11) . . . . ?
C23 C22 C21 P2 179.6(5) . . . . ?
C23 C22 C21 C26 -1.1(9) . . . . ?
C23 C24 C25 C26 -0.3(13) . . . . ?
B4 C13 B1 C14 3.2(5) . . . . ?
B4 C13 B1 B2 -37.3(4) . . . . ?
B4 C13 B1 B7 65.2(5) . . . . ?
B4 C13 B1 B6 104.7(5) . . . . ?
B4 C13 B2 C14 101.1(4) . . . . ?
B4 C13 B2 B1 140.9(4) . . . . ?
B4 C13 B2 B3 39.6(4) . . . . ?
B4 C13 B6 B1 -104.9(4) . . . . ?
B4 C13 B6 B7 -65.8(5) . . . . ?
B4 C13 B6 B5 36.4(4) . . . . ?
B4 C13 B6 B10 -2.8(5) . . . . ?
B4 C13 B5 B6 -141.9(4) . . . . ?
B4 C13 B5 B9 -39.7(4) . . . . ?
B4 C13 B5 B10 -102.7(4) . . . . ?
B4 B2 B3 C14 134.8(4) . . . . ?
B4 B2 B3 B8 100.8(4) . . . . ?
B4 B2 B3 B9 37.8(4) . . . . ?
B4 B3 B8 C14 98.1(4) . . . . ?
B4 B3 B8 B7 63.7(5) . . . . ?
B4 B3 B8 B9 -37.3(4) . . . . ?
B4 B3 B8 B10 0.1(5) . . . . ?
B4 B3 B9 B8 138.2(4) . . . . ?
B4 B3 B9 B5 37.7(4) . . . . ?
B4 B3 B9 B10 100.9(4) . . . . ?
B4 B5 B9 B3 -37.3(4) . . . . ?
B4 B5 B9 B8 -100.5(4) . . . . ?
B4 B5 B9 B10 -138.6(4) . . . . ?
B4 B5 B10 B7 -63.8(5) . . . . ?
B4 B5 B10 B6 -101.1(4) . . . . ?
B4 B5 B10 B8 -0.7(6) . . . . ?
B4 B5 B10 B9 37.2(4) . . . . ?
B4 B9 B10 B7 63.1(5) . . . . ?
B4 B9 B10 B6 0.2(5) . . . . ?
B4 B9 B10 B8 100.0(4) . . . . ?
B4 B9 B10 B5 -37.2(4) . . . . ?
B8 C14 B1 C13 64.7(5) . . . . ?
B8 C14 B1 B2 104.7(4) . . . . ?
B8 C14 B1 B7 -36.6(4) . . . . ?
B8 C14 B1 B6 3.3(5) . . . . ?
B8 C14 B2 C13 -64.3(5) . . . . ?
B8 C14 B2 B1 -104.7(4) . . . . ?
B8 C14 B2 B3 36.9(4) . . . . ?
B8 C14 B2 B4 -2.8(5) . . . . ?
B8 C14 B3 B2 -141.2(4) . . . . ?
B8 C14 B3 B4 -101.4(4) . . . . ?
B8 C14 B3 B9 -38.8(4) . . . . ?
B8 C14 B7 B1 141.5(4) . . . . ?
B8 C14 B7 B6 101.6(4) . . . . ?
B8 C14 B7 B10 39.1(4) . . . . ?
B8 B3 B4 C13 -61.9(5) . . . . ?
B8 B3 B4 B2 -100.6(4) . . . . ?
B8 B3 B4 B5 -0.5(5) . . . . ?
B8 B3 B4 B9 37.2(4) . . . . ?
B8 B3 B9 B4 -138.2(4) . . . . ?
B8 B3 B9 B5 -100.4(5) . . . . ?
B8 B3 B9 B10 -37.3(4) . . . . ?
B8 B7 B6 C13 61.3(5) . . . . ?
B8 B7 B6 B1 100.2(4) . . . . ?
B8 B7 B6 B5 -0.2(5) . . . . ?
B8 B7 B6 B10 -37.9(4) . . . . ?
B8 B7 B10 B6 137.5(4) . . . . ?
B8 B7 B10 B5 99.8(5) . . . . ?
B8 B7 B10 B9 36.7(4) . . . . ?
B8 B9 B10 B7 -36.8(4) . . . . ?
B8 B9 B10 B6 -99.8(4) . . . . ?
B8 B9 B10 B5 -137.2(4) . . . . ?
B5 C13 B1 C14 -64.9(5) . . . . ?
B5 C13 B1 B2 -105.3(4) . . . . ?
B5 C13 B1 B7 -2.8(5) . . . . ?
B5 C13 B1 B6 36.7(4) . . . . ?
B5 C13 B2 C14 64.6(5) . . . . ?
B5 C13 B2 B1 104.4(4) . . . . ?
B5 C13 B2 B3 3.1(5) . . . . ?
B5 C13 B2 B4 -36.5(4) . . . . ?
B5 C13 B6 B1 -141.3(4) . . . . ?
B5 C13 B6 B7 -102.3(4) . . . . ?
B5 C13 B6 B10 -39.2(4) . . . . ?
B5 C13 B4 B2 141.7(4) . . . . ?
B5 C13 B4 B3 102.4(4) . . . . ?
B5 C13 B4 B9 39.4(4) . . . . ?
B5 B6 B10 B7 -137.9(4) . . . . ?
B5 B6 B10 B8 -100.2(5) . . . . ?
B5 B6 B10 B9 -37.2(4) . . . . ?
B5 B4 B9 B3 137.7(4) . . . . ?
B5 B4 B9 B8 100.5(4) . . . . ?
B5 B4 B9 B10 37.0(4) . . . . ?
B5 B9 B10 B7 100.3(5) . . . . ?
B5 B9 B10 B6 37.4(4) . . . . ?
B5 B9 B10 B8 137.2(4) . . . . ?
B9 B3 B4 C13 -99.1(4) . . . . ?
B9 B3 B4 B2 -137.8(4) . . . . ?
B9 B3 B4 B5 -37.7(4) . . . . ?
B9 B3 B8 C14 135.4(4) . . . . ?
B9 B3 B8 B7 101.1(4) . . . . ?
B9 B3 B8 B10 37.5(4) . . . . ?
B9 B4 B5 C13 -134.8(4) . . . . ?
B9 B4 B5 B6 -100.8(4) . . . . ?
B9 B4 B5 B10 -37.4(4) . . . . ?
B9 B8 B10 B7 138.8(4) . . . . ?
B9 B8 B10 B6 101.3(5) . . . . ?
B9 B8 B10 B5 37.9(4) . . . . ?
B9 B5 B10 B7 -101.0(4) . . . . ?
B9 B5 B10 B6 -138.3(4) . . . . ?
B9 B5 B10 B8 -37.9(4) . . . . ?
B10 B7 B6 C13 99.2(4) . . . . ?
B10 B7 B6 B1 138.1(4) . . . . ?
B10 B7 B6 B5 37.7(4) . . . . ?
B10 B7 B8 C14 -135.4(4) . . . . ?
B10 B7 B8 B3 -101.1(4) . . . . ?
B10 B7 B8 B9 -37.0(4) . . . . ?
B10 B6 B5 C13 135.2(4) . . . . ?
B10 B6 B5 B4 101.2(4) . . . . ?
B10 B6 B5 B9 37.5(4) . . . . ?
B10 B8 B9 B3 -138.4(4) . . . . ?
B10 B8 B9 B4 -101.4(4) . . . . ?
B10 B8 B9 B5 -38.0(4) . . . . ?
B10 B5 B9 B3 101.3(4) . . . . ?
B10 B5 B9 B4 138.6(4) . . . . ?
B10 B5 B9 B8 38.1(4) . . . . ?
